data_4100002
_journal_name_full 'Journal of the American Chemical Society'
_journal_paper_doi 10.1021/ja0438821
_journal_year 2005
_chemical_formula_sum 'C14 H25 Br N2 Ni'
_chemical_formula_weight 359.98
_space_group_IT_number 33
_symmetry_cell_setting orthorhombic
_symmetry_space_group_name_Hall 'P 2c -2n'
_symmetry_space_group_name_H-M 'P n a 21'
_cell_angle_alpha 90.00
_cell_angle_beta 90.00
_cell_angle_gamma 90.00
_cell_formula_units_Z 4
_cell_length_a 11.2997(12)
_cell_length_b 9.7379(11)
_cell_length_c 14.7603(16)
_cell_measurement_temperature 150(2)
_cell_volume 1624.2(3)
_cod_depositor_comments
;
The following automatic conversions were performed:
'_symmetry_cell_setting' value 'Orthorhombic' changed to 'orthorhombic'
according to '/home/saulius/struct/CIF-dictionaries/cif_core.dic'
dictionary named 'cif_core.dic' version 2.4.1 from 2010-06-29.

Automatic conversion script
Id: cif_fix_enum 1527 2010-12-29 10:47:43Z saulius 
;
_cod_database_code 4100002

loop_
_symmetry_equiv_pos_as_xyz
'x, y, z'
'-x, -y, z+1/2'
'x+1/2, -y+1/2, z'
'-x+1/2, y+1/2, z+1/2'

loop_
_atom_site_label
_atom_site_type_symbol
_atom_site_fract_x
_atom_site_fract_y
_atom_site_fract_z
_atom_site_U_iso_or_equiv
_atom_site_adp_type
_atom_site_occupancy
_atom_site_symmetry_multiplicity
_atom_site_calc_flag
_atom_site_refinement_flags
_atom_site_disorder_assembly
_atom_site_disorder_group
Br1 Br 0.40127(4) 0.59776(4) 0.66662(4) 0.02598(12) Uani 1 1 d U . .
Ni1 Ni 0.25015(5) 0.60935(5) 0.55291(4) 0.01947(13) Uani 1 1 d U . .
C1 C 0.2215(3) 0.4119(4) 0.5414(3) 0.0171(7) Uani 1 1 d DU . .
N2 N 0.2705(3) 0.3220(4) 0.4805(2) 0.0196(7) Uani 1 1 d DU . .
C3 C 0.2293(4) 0.1881(5) 0.4979(3) 0.0270(9) Uani 1 1 d DU . .
H3 H 0.243(4) 0.140(9) 0.477(3) 0.08(4) Uiso 1 1 d D . .
C4 C 0.1557(4) 0.1941(4) 0.5689(3) 0.0274(9) Uani 1 1 d DU . .
H4 H 0.131(4) 0.148(8) 0.585(4) 0.09(3) Uiso 1 1 d D . .
N5 N 0.1499(3) 0.3320(3) 0.5967(2) 0.0188(7) Uani 1 1 d DU . .
C6 C 0.3502(4) 0.3540(4) 0.4006(3) 0.0233(8) Uani 1 1 d DU . .
C7 C 0.4285(4) 0.4819(4) 0.4202(3) 0.0235(9) Uani 1 1 d DU . .
H7A H 0.3806(19) 0.5634(19) 0.426(2) 0.012(11) Uiso 1 1 d D . .
H7B H 0.472(2) 0.472(3) 0.4759(15) 0.010(10) Uiso 1 1 d D . .
H7C H 0.485(2) 0.498(3) 0.3725(16) 0.052(18) Uiso 1 1 d D . .
C8 C 0.4353(5) 0.2304(5) 0.3858(4) 0.0368(12) Uani 1 1 d DU . .
H8A H 0.473(4) 0.202(4) 0.4414(14) 0.06(2) Uiso 1 1 d D . .
H8B H 0.498(3) 0.253(3) 0.344(3) 0.047(19) Uiso 1 1 d D . .
H8C H 0.394(2) 0.152(3) 0.361(3) 0.11(4) Uiso 1 1 d D . .
C9 C 0.2734(5) 0.3760(7) 0.3168(4) 0.0403(13) Uani 1 1 d DU . .
H9A H 0.216(2) 0.450(3) 0.3236(17) 0.008(10) Uiso 1 1 d D . .
H9B H 0.227(3) 0.297(2) 0.300(2) 0.028(15) Uiso 1 1 d D . .
H9C H 0.319(2) 0.400(4) 0.2633(13) 0.06(2) Uiso 1 1 d D . .
C10 C 0.0802(4) 0.3742(4) 0.6789(3) 0.0233(9) Uani 1 1 d DU . .
C11 C -0.0364(4) 0.2918(6) 0.6839(4) 0.0426(15) Uani 1 1 d DU . .
H11A H -0.022(2) 0.195(2) 0.696(4) 0.08(3) Uiso 1 1 d D . .
H11B H -0.089(2) 0.323(4) 0.731(2) 0.023(14) Uiso 1 1 d D . .
H11C H -0.081(3) 0.294(5) 0.6279(16) 0.09(3) Uiso 1 1 d D . .
C12 C 0.1576(5) 0.3463(6) 0.7625(3) 0.0349(12) Uani 1 1 d DU . .
H12A H 0.231(2) 0.398(4) 0.763(2) 0.05(2) Uiso 1 1 d D . .
H12C H 0.117(2) 0.369(4) 0.8184(12) 0.033(15) Uiso 1 1 d D . .
H12B H 0.179(4) 0.2502(19) 0.768(2) 0.07(2) Uiso 1 1 d D . .
C13 C 0.0483(4) 0.5275(4) 0.6748(4) 0.0300(9) Uani 1 1 d DU . .
H13B H -0.003(3) 0.555(2) 0.724(2) 0.019(12) Uiso 1 1 d D . .
H13A H 0.1169(18) 0.587(2) 0.677(3) 0.06(2) Uiso 1 1 d D . .
H13C H 0.008(4) 0.552(3) 0.6191(18) 0.039(17) Uiso 1 1 d D . .
C14 C 0.2642(7) 0.8225(5) 0.5367(5) 0.0454(15) Uani 1 1 d DU . .
H14A H 0.331(6) 0.80(2) 0.499(10) 0.33(12) Uiso 1 1 d D . .
H14B H 0.279(4) 0.881(5) 0.587(3) 0.024(15) Uiso 1 1 d D . .
C15 C 0.1557(6) 0.7735(5) 0.5187(4) 0.0431(13) Uani 1 1 d DU . .
H15 H 0.076(6) 0.804(7) 0.563(5) 0.08(3) Uiso 1 1 d D . .
C16 C 0.1332(5) 0.6664(6) 0.4565(4) 0.0380(11) Uani 1 1 d DU . .
H16A H 0.055(3) 0.630(5) 0.456(3) 0.022(13) Uiso 1 1 d D . .
H16B H 0.169(8) 0.675(7) 0.399(3) 0.11(3) Uiso 1 1 d D . .

loop_
_atom_site_aniso_label
_atom_site_aniso_U_11
_atom_site_aniso_U_22
_atom_site_aniso_U_33
_atom_site_aniso_U_23
_atom_site_aniso_U_13
_atom_site_aniso_U_12
Br1 0.0275(2) 0.02535(18) 0.0251(2) -0.0044(2) -0.0045(2) -0.00305(14)
Ni1 0.0240(3) 0.0151(2) 0.0193(3) 0.0001(2) -0.0007(2) -0.00024(18)
C1 0.0219(18) 0.0196(15) 0.0098(18) 0.0009(15) -0.0004(14) -0.0034(12)
N2 0.0221(16) 0.0199(14) 0.0169(17) -0.0046(13) 0.0029(12) -0.0041(12)
C3 0.037(2) 0.0146(16) 0.030(2) -0.0053(18) 0.0079(18) -0.0030(16)
C4 0.035(2) 0.0154(15) 0.031(2) -0.0027(17) 0.0028(18) -0.0066(16)
N5 0.0235(17) 0.0172(14) 0.0157(16) -0.0031(13) 0.0010(13) -0.0037(12)
C6 0.027(2) 0.0234(17) 0.0198(19) -0.0059(16) 0.0039(15) -0.0046(15)
C7 0.0194(18) 0.0235(18) 0.028(2) -0.0030(17) 0.0069(15) -0.0016(15)
C8 0.037(3) 0.025(2) 0.049(3) -0.013(2) 0.016(2) -0.0025(18)
C9 0.036(3) 0.061(4) 0.023(2) -0.001(2) 0.000(2) -0.012(3)
C10 0.0212(18) 0.0256(17) 0.023(3) -0.0069(18) 0.0040(15) -0.0012(13)
C11 0.029(2) 0.049(3) 0.050(4) -0.016(3) 0.018(2) -0.021(2)
C12 0.043(3) 0.047(3) 0.016(2) 0.005(2) 0.0040(18) 0.009(2)
C13 0.035(2) 0.0307(18) 0.025(2) -0.006(2) 0.009(2) 0.0075(17)
C14 0.070(4) 0.0161(18) 0.050(4) 0.006(2) -0.005(3) 0.002(2)
C15 0.050(3) 0.028(2) 0.052(3) 0.011(2) -0.001(2) 0.013(2)
C16 0.039(3) 0.040(3) 0.035(3) 0.011(2) -0.006(2) 0.002(2)
